data_2217372
loop_
_publ_author_name
'Jian-hong Yang'
'Cui-fen Lu'
'Zu-xing Chen'
'Gui-chun Yang'

_publ_section_title (<i>S</i>)-1-[(<i>S</i>)-4-Benzyl-2-thioxothiazolidin-3-yl]-3-hydroxybutan-1-one
_journal_coeditor_code XU2370
_journal_issue 1
_journal_name_full 'Acta Crystallographica Section E'
_journal_page_first o228
_journal_page_last o228
_journal_paper_doi 10.1107/S1600536807064355
_journal_volume 64
_journal_year 2008
_chemical_formula_iupac 'C14 H17 N O2 S2'
_chemical_formula_moiety 'C14 H17 N O2 S2'
_chemical_formula_sum 'C14 H17 N O2 S2'
_chemical_formula_weight 295.41
_chemical_name_systematic
;
(S)-1-[(S)-4-Benzyl-2-thioxothiazolidin-3-yl]-3-hydroxybutan-1-one
;
_space_group_IT_number 19
_symmetry_cell_setting orthorhombic
_symmetry_space_group_name_Hall 'P 2ac 2ab'
_symmetry_space_group_name_H-M 'P 21 21 21'
_atom_sites_solution_hydrogens geom
_atom_sites_solution_primary direct
_atom_sites_solution_secondary difmap
_audit_creation_method SHELXL97
_cell_angle_alpha 90.00
_cell_angle_beta 90.00
_cell_angle_gamma 90.00
_cell_formula_units_Z 4
_cell_length_a 8.0278(4)
_cell_length_b 8.2637(4)
_cell_length_c 22.0158(10)
_cell_measurement_reflns_used 4884
_cell_measurement_temperature 294(2)
_cell_measurement_theta_max 27.96
_cell_measurement_theta_min 2.46
_cell_volume 1460.51(12)
_computing_cell_refinement 'SAINT (Bruker, 2003)'
_computing_data_collection 'SMART (Bruker, 2003)'
_computing_data_reduction 'SAINT (Bruker, 2003)'
_computing_molecular_graphics 'SHELXTL (Bruker, 2003)'
_computing_publication_material 'SHELXTL (Bruker, 2003)'
_computing_structure_refinement 'SHELXL97 (Sheldrick, 1997)'
_computing_structure_solution 'SHELXS97 (Sheldrick, 1997)'
_diffrn_ambient_temperature 294(2)
_diffrn_measured_fraction_theta_full 1.000
_diffrn_measured_fraction_theta_max 1.000
_diffrn_measurement_device_type 'Bruker SMART CCD area-detector'
_diffrn_measurement_method '\f and \w scans'
_diffrn_radiation_monochromator graphite
_diffrn_radiation_source 'fine-focus sealed tube'
_diffrn_radiation_type MoK\a
_diffrn_radiation_wavelength 0.71073
_diffrn_reflns_av_R_equivalents 0.0588
_diffrn_reflns_av_sigmaI/netI 0.0420
_diffrn_reflns_limit_h_max 8
_diffrn_reflns_limit_h_min -9
_diffrn_reflns_limit_k_max 10
_diffrn_reflns_limit_k_min -9
_diffrn_reflns_limit_l_max 27
_diffrn_reflns_limit_l_min -27
_diffrn_reflns_number 9324
_diffrn_reflns_theta_full 26.00
_diffrn_reflns_theta_max 26.00
_diffrn_reflns_theta_min 1.85
_diffrn_standards_number 0
_exptl_absorpt_coefficient_mu 0.362
_exptl_absorpt_correction_type none
_exptl_crystal_colour yellow
_exptl_crystal_density_diffrn 1.343
_exptl_crystal_density_method 'not measured'
_exptl_crystal_description plate
_exptl_crystal_F_000 624
_exptl_crystal_size_max 0.30
_exptl_crystal_size_mid 0.20
_exptl_crystal_size_min 0.20
_refine_diff_density_max 0.249
_refine_diff_density_min -0.343
_refine_ls_abs_structure_details 'Flack (1983), 1175 Friedel pairs'
_refine_ls_abs_structure_Flack -0.03(9)
_refine_ls_extinction_method none
_refine_ls_goodness_of_fit_ref 1.096
_refine_ls_hydrogen_treatment constr
_refine_ls_matrix_type full
_refine_ls_number_parameters 174
_refine_ls_number_reflns 2845
_refine_ls_number_restraints 0
_refine_ls_restrained_S_all 1.096
_refine_ls_R_factor_all 0.0439
_refine_ls_R_factor_gt 0.0399
_refine_ls_shift/su_max 0.002
_refine_ls_shift/su_mean 0.000
_refine_ls_structure_factor_coef Fsqd
_refine_ls_weighting_details 'calc w=1/[\s^2^(Fo^2^)+(0.0502P)^2^+0.2097P] where P=(Fo^2^+2Fc^2^)/3'
_refine_ls_weighting_scheme calc
_refine_ls_wR_factor_gt 0.0906
_refine_ls_wR_factor_ref 0.0990
_reflns_number_gt 2648
_reflns_number_total 2845
_reflns_threshold_expression I>2\s(I)
_cod_data_source_file xu2370.cif
_cod_data_source_block I
_cod_depositor_comments
;
The following automatic conversions were performed:
'_symmetry_cell_setting' value 'Orthorhombic' changed to 'orthorhombic'
according to '/home/saulius/struct/CIF-dictionaries/cif_core.dic'
dictionary named 'cif_core.dic' version 2.4.1 from 2010-06-29.

Automatic conversion script
Id: cif_fix_enum 1527 2010-12-29 10:47:43Z saulius 

The following automatic conversions were performed:

'_symmetry_cell_setting' value 'Orthorhombic' changed to
'orthorhombic' according to
/home/saulius/struct/CIF-dictionaries/cif_core.dic dictionary named
'cif_core.dic' version 2.4.1 from 2010-06-29.

Automatic conversion script
Id: cif_fix_values 1715 2011-07-08 13:25:40Z adriana 
;
_cod_database_code 2217372
_cod_database_fobs_code 2217372

loop_
_symmetry_equiv_pos_as_xyz
'x, y, z'
'-x+1/2, -y, z+1/2'
'-x, y+1/2, -z+1/2'
'x+1/2, -y+1/2, -z'

loop_
_atom_site_type_symbol
_atom_site_label
_atom_site_fract_x
_atom_site_fract_y
_atom_site_fract_z
_atom_site_U_iso_or_equiv
_atom_site_adp_type
_atom_site_calc_flag
_atom_site_refinement_flags
_atom_site_occupancy
C C1 0.8868(3) 0.3026(3) 1.10814(10) 0.0369(5) Uani d . 1
C C2 0.8600(4) 0.1376(3) 1.09897(12) 0.0493(6) Uani d . 1
H H2 0.8539 0.0965 1.0597 0.059 Uiso calc R 1
C C3 0.8424(4) 0.0351(4) 1.14808(15) 0.0638(8) Uani d . 1
H H3 0.8246 -0.0748 1.1416 0.077 Uiso calc R 1
C C4 0.8510(4) 0.0937(4) 1.20634(14) 0.0666(9) Uani d . 1
H H4 0.8376 0.0243 1.2392 0.080 Uiso calc R 1
C C5 0.8794(4) 0.2547(5) 1.21564(11) 0.0665(9) Uani d . 1
H H5 0.8868 0.2943 1.2551 0.080 Uiso calc R 1
C C6 0.8972(3) 0.3595(4) 1.16711(12) 0.0498(6) Uani d . 1
H H6 0.9163 0.4689 1.1742 0.060 Uiso calc R 1
C C7 0.9009(3) 0.4147(3) 1.05432(10) 0.0385(5) Uani d . 1
H H7A 0.9833 0.3728 1.0262 0.046 Uiso calc R 1
H H7B 0.9377 0.5204 1.0679 0.046 Uiso calc R 1
C C8 0.7330(3) 0.4310(3) 1.02180(9) 0.0347(5) Uani d . 1
H H8 0.6802 0.3241 1.0206 0.042 Uiso calc R 1
C C9 0.6146(3) 0.5474(3) 1.05289(11) 0.0462(6) Uani d . 1
H H9A 0.6386 0.5542 1.0960 0.055 Uiso calc R 1
H H9B 0.5000 0.5130 1.0476 0.055 Uiso calc R 1
C C10 0.7229(3) 0.6529(3) 0.94970(10) 0.0331(5) Uani d . 1
C C11 0.8081(3) 0.3718(3) 0.91621(10) 0.0387(5) Uani d . 1
C C12 0.8266(3) 0.4103(3) 0.85002(10) 0.0416(6) Uani d . 1
H H12A 0.8955 0.5060 0.8456 0.050 Uiso calc R 1
H H12B 0.7178 0.4345 0.8331 0.050 Uiso calc R 1
C C13 0.9047(3) 0.2712(3) 0.81438(10) 0.0409(5) Uani d . 1
H H13 1.0170 0.2505 0.8299 0.049 Uiso calc R 1
C C14 0.9151(4) 0.3145(4) 0.74761(13) 0.0630(8) Uani d . 1
H H14A 0.9682 0.2281 0.7258 0.094 Uiso calc R 1
H H14B 0.9788 0.4120 0.7429 0.094 Uiso calc R 1
H H14C 0.8049 0.3308 0.7318 0.094 Uiso calc R 1
N N1 0.7527(2) 0.4893(2) 0.95819(7) 0.0320(4) Uani d . 1
O O1 0.8358(3) 0.2380(2) 0.93639(8) 0.0578(5) Uani d . 1
O O2 0.8091(3) 0.1270(2) 0.81833(9) 0.0568(5) Uani d . 1
H H2A 0.7974 0.1018 0.8541 0.085 Uiso calc R 1
S S1 0.65019(9) 0.74034(8) 1.01625(3) 0.04757(18) Uani d . 1
S S2 0.74822(9) 0.76653(7) 0.88919(3) 0.04718(18) Uani d . 1

loop_
_atom_site_aniso_label
_atom_site_aniso_U_11
_atom_site_aniso_U_22
_atom_site_aniso_U_33
_atom_site_aniso_U_12
_atom_site_aniso_U_13
_atom_site_aniso_U_23
C1 0.0316(11) 0.0443(13) 0.0348(11) 0.0028(9) 0.0001(9) 0.0052(10)
C2 0.0572(15) 0.0449(14) 0.0459(14) 0.0026(13) -0.0003(12) 0.0050(11)
C3 0.0629(18) 0.0514(16) 0.077(2) 0.0004(15) 0.0006(16) 0.0263(15)
C4 0.0532(16) 0.090(3) 0.0562(18) 0.0013(17) 0.0018(14) 0.0398(17)
C5 0.0554(16) 0.111(3) 0.0331(12) -0.003(2) -0.0005(11) 0.0098(16)
C6 0.0465(15) 0.0622(17) 0.0408(13) -0.0039(13) -0.0024(11) 0.0038(12)
C7 0.0402(12) 0.0407(13) 0.0347(11) -0.0045(11) 0.0017(10) 0.0029(10)
C8 0.0369(12) 0.0323(11) 0.0349(11) -0.0029(9) 0.0003(10) 0.0053(9)
C9 0.0474(14) 0.0459(14) 0.0455(13) 0.0038(12) 0.0112(11) 0.0064(11)
C10 0.0335(11) 0.0288(11) 0.0369(11) -0.0006(9) -0.0035(9) -0.0008(8)
C11 0.0486(14) 0.0305(12) 0.0370(11) -0.0002(10) -0.0043(10) -0.0009(9)
C12 0.0526(15) 0.0340(12) 0.0381(12) 0.0019(11) 0.0000(11) -0.0004(9)
C13 0.0426(12) 0.0385(13) 0.0417(11) -0.0012(11) 0.0040(10) -0.0058(11)
C14 0.087(2) 0.0565(17) 0.0458(15) 0.0036(16) 0.0170(16) -0.0079(13)
N1 0.0394(10) 0.0258(8) 0.0309(8) 0.0002(8) -0.0015(8) 0.0029(7)
O1 0.1009(15) 0.0318(9) 0.0407(8) 0.0148(11) -0.0024(9) 0.0020(8)
O2 0.0795(14) 0.0428(10) 0.0479(10) -0.0154(10) 0.0071(10) -0.0102(8)
S1 0.0624(4) 0.0364(3) 0.0439(3) 0.0114(3) 0.0089(3) -0.0010(3)
S2 0.0714(4) 0.0304(3) 0.0397(3) 0.0015(3) -0.0005(3) 0.0067(2)

loop_
_atom_type_symbol
_atom_type_description
_atom_type_scat_dispersion_real
_atom_type_scat_dispersion_imag
_atom_type_scat_source
C C 0.0033 0.0016 'International Tables Vol C Tables 4.2.6.8 and 6.1.1.4'
H H 0.0000 0.0000 'International Tables Vol C Tables 4.2.6.8 and 6.1.1.4'
N N 0.0061 0.0033 'International Tables Vol C Tables 4.2.6.8 and 6.1.1.4'
O O 0.0106 0.0060 'International Tables Vol C Tables 4.2.6.8 and 6.1.1.4'
S S 0.1246 0.1234 'International Tables Vol C Tables 4.2.6.8 and 6.1.1.4'

loop_
_geom_angle_atom_site_label_1
_geom_angle_atom_site_label_2
_geom_angle_atom_site_label_3
_geom_angle
C6 C1 C2 118.5(2)
C6 C1 C7 121.6(2)
C2 C1 C7 119.9(2)
C3 C2 C1 120.1(3)
C3 C2 H2 119.9
C1 C2 H2 119.9
C4 C3 C2 120.6(3)
C4 C3 H3 119.7
C2 C3 H3 119.7
C5 C4 C3 119.5(3)
C5 C4 H4 120.2
C3 C4 H4 120.2
C4 C5 C6 120.8(3)
C4 C5 H5 119.6
C6 C5 H5 119.6
C5 C6 C1 120.4(3)
C5 C6 H6 119.8
C1 C6 H6 119.8
C1 C7 C8 110.84(18)
C1 C7 H7A 109.5
C8 C7 H7A 109.5
C1 C7 H7B 109.5
C8 C7 H7B 109.5
H7A C7 H7B 108.1
N1 C8 C9 106.63(17)
N1 C8 C7 112.01(18)
C9 C8 C7 113.4(2)
N1 C8 H8 108.2
C9 C8 H8 108.2
C7 C8 H8 108.2
C8 C9 S1 105.01(15)
C8 C9 H9A 110.7
S1 C9 H9A 110.7
C8 C9 H9B 110.7
S1 C9 H9B 110.7
H9A C9 H9B 108.8
N1 C10 S2 130.26(17)
N1 C10 S1 110.52(16)
S2 C10 S1 119.22(13)
O1 C11 N1 116.4(2)
O1 C11 C12 122.1(2)
N1 C11 C12 121.4(2)
C11 C12 C13 112.4(2)
C11 C12 H12A 109.1
C13 C12 H12A 109.1
C11 C12 H12B 109.1
C13 C12 H12B 109.1
H12A C12 H12B 107.9
O2 C13 C14 106.7(2)
O2 C13 C12 112.25(19)
C14 C13 C12 110.1(2)
O2 C13 H13 109.2
C14 C13 H13 109.2
C12 C13 H13 109.2
C13 C14 H14A 109.5
C13 C14 H14B 109.5
H14A C14 H14B 109.5
C13 C14 H14C 109.5
H14A C14 H14C 109.5
H14B C14 H14C 109.5
C10 N1 C11 129.54(18)
C10 N1 C8 115.08(17)
C11 N1 C8 115.27(17)
C13 O2 H2A 109.5
C10 S1 C9 93.58(11)

loop_
_geom_bond_atom_site_label_1
_geom_bond_atom_site_label_2
_geom_bond_distance
C1 C6 1.383(3)
C1 C2 1.395(4)
C1 C7 1.508(3)
C2 C3 1.381(4)
C2 H2 0.9300
C3 C4 1.373(5)
C3 H3 0.9300
C4 C5 1.365(5)
C4 H4 0.9300
C5 C6 1.383(4)
C5 H5 0.9300
C6 H6 0.9300
C7 C8 1.532(3)
C7 H7A 0.9700
C7 H7B 0.9700
C8 N1 1.489(2)
C8 C9 1.515(3)
C8 H8 0.9800
C9 S1 1.809(2)
C9 H9A 0.9700
C9 H9B 0.9700
C10 N1 1.386(3)
C10 S2 1.643(2)
C10 S1 1.735(2)
C11 O1 1.212(3)
C11 N1 1.412(3)
C11 C12 1.499(3)
C12 C13 1.526(3)
C12 H12A 0.9700
C12 H12B 0.9700
C13 O2 1.421(3)
C13 C14 1.515(4)
C13 H13 0.9800
C14 H14A 0.9600
C14 H14B 0.9600
C14 H14C 0.9600
O2 H2A 0.8200

loop_
_geom_hbond_atom_site_label_D
_geom_hbond_atom_site_label_H
_geom_hbond_atom_site_label_A
_geom_hbond_site_symmetry_A
_geom_hbond_distance_DH
_geom_hbond_distance_HA
_geom_hbond_distance_DA
_geom_hbond_angle_DHA
O2 H2A O1 . 0.82 2.16 2.765(3) 131.2
C4 H4 O2 2_655 0.93 2.45 3.325(3) 157.7
C9 H9B O1 4_457 0.97 2.48 3.261(3) 137.0
C12 H12A S2 . 0.97 2.64 3.131(2) 111.9

loop_
_geom_torsion_atom_site_label_1
_geom_torsion_atom_site_label_2
_geom_torsion_atom_site_label_3
_geom_torsion_atom_site_label_4
_geom_torsion
C6 C1 C2 C3 0.7(4)
C7 C1 C2 C3 -178.2(3)
C1 C2 C3 C4 0.0(5)
C2 C3 C4 C5 -0.9(5)
C3 C4 C5 C6 0.9(5)
C4 C5 C6 C1 -0.1(4)
C2 C1 C6 C5 -0.7(4)
C7 C1 C6 C5 178.2(2)
C6 C1 C7 C8 -110.2(3)
C2 C1 C7 C8 68.7(3)
C1 C7 C8 N1 -159.54(18)
C1 C7 C8 C9 79.7(2)
N1 C8 C9 S1 -30.8(2)
C7 C8 C9 S1 92.89(19)
O1 C11 C12 C13 -7.6(4)
N1 C11 C12 C13 174.2(2)
C11 C12 C13 O2 59.4(3)
C11 C12 C13 C14 178.1(2)
S2 C10 N1 C11 -2.5(4)
S1 C10 N1 C11 178.28(19)
S2 C10 N1 C8 173.37(18)
S1 C10 N1 C8 -5.8(2)
O1 C11 N1 C10 174.9(2)
C12 C11 N1 C10 -6.8(4)
O1 C11 N1 C8 -1.0(3)
C12 C11 N1 C8 177.3(2)
C9 C8 N1 C10 24.8(3)
C7 C8 N1 C10 -99.7(2)
C9 C8 N1 C11 -158.7(2)
C7 C8 N1 C11 76.8(2)
N1 C10 S1 C9 -11.90(18)
S2 C10 S1 C9 168.79(15)
C8 C9 S1 C10 25.09(19)

loop_
_cod_related_entry_id
_cod_related_entry_database
_cod_related_entry_code
1 ChemSpider 21195680
